data_2204572
loop_
_publ_author_name
'Zarychta, Bartosz'
'Ejsmont, Krzysztof'
'Bujak, Maciej'
'Zaleski, Jacek'
'Sporzy\'nski, Andrzej'
'Mi\'skiewicz, Agnieszka'
'Struty\'nska, Agata'
'Serwatowski, Janusz'

_publ_section_title
;
 3-Formyl-2-furanboronic acid: X-ray and DFT studies
;
_journal_issue 11
_journal_name_full 'Acta Crystallographica Section E'
_journal_page_first o1925
_journal_page_last o1927
_journal_paper_doi 10.1107/S1600536804023293
_journal_volume 60
_journal_year 2004
_chemical_formula_iupac 'C5 H5 B O4'
_chemical_formula_moiety 'C5 H5 B O4'
_chemical_formula_sum 'C5 H5 B O4'
_chemical_formula_weight 139.90
_chemical_name_systematic
;
3-Formyl-2-furanboronic acid
;
_space_group_IT_number 14
_symmetry_cell_setting monoclinic
_symmetry_space_group_name_Hall '-P 2ybc'
_symmetry_space_group_name_H-M 'P 1 21/c 1'
_atom_sites_solution_hydrogens difmap
_atom_sites_solution_primary direct
_atom_sites_solution_secondary difmap
_audit_creation_method SHELXL-97
_cell_angle_alpha 90.00
_cell_angle_beta 98.090(10)
_cell_angle_gamma 90.00
_cell_formula_units_Z 4
_cell_length_a 3.6600(10)
_cell_length_b 14.252(2)
_cell_length_c 11.4470(10)
_cell_measurement_reflns_used 4208
_cell_measurement_temperature 100.00(10)
_cell_measurement_theta_max 28.00
_cell_measurement_theta_min 3.38
_cell_volume 591.16(19)
_computing_cell_refinement 'CrysAlis RED (Oxford Diffraction, 2002)'
_computing_data_collection 'CrysAlis CCD (Oxford Diffraction, 2002)'
_computing_data_reduction 'CrysAlis RED'
_computing_molecular_graphics 'SHELXTL (Sheldrick, 1990)'
_computing_publication_material SHELXL97
_computing_structure_refinement 'SHELXL97 (Sheldrick, 1997)'
_computing_structure_solution 'SHELXS97 (Sheldrick, 1997)'
_diffrn_ambient_temperature 100.00(10)
_diffrn_detector_area_resol_mean '1024 x 1024 with blocks 2 x 2'
_diffrn_measured_fraction_theta_full 0.995
_diffrn_measured_fraction_theta_max 0.995
_diffrn_measurement_device_type 'Oxford Diffraction Xcalibur'
_diffrn_measurement_method \w
_diffrn_radiation_monochromator graphite
_diffrn_radiation_source 'fine-focus sealed tube'
_diffrn_radiation_type MoK\a
_diffrn_radiation_wavelength 0.71073
_diffrn_reflns_av_R_equivalents 0.0310
_diffrn_reflns_av_sigmaI/netI 0.0339
_diffrn_reflns_limit_h_max 4
_diffrn_reflns_limit_h_min -4
_diffrn_reflns_limit_k_max 18
_diffrn_reflns_limit_k_min -18
_diffrn_reflns_limit_l_max 12
_diffrn_reflns_limit_l_min -15
_diffrn_reflns_number 4208
_diffrn_reflns_theta_full 28.00
_diffrn_reflns_theta_max 28.00
_diffrn_reflns_theta_min 3.38
_diffrn_standards_decay_% 0
_diffrn_standards_interval_count 0
_diffrn_standards_interval_time 0
_diffrn_standards_number 0
_exptl_absorpt_coefficient_mu 0.133
_exptl_absorpt_correction_type none
_exptl_crystal_colour colourless
_exptl_crystal_density_diffrn 1.572
_exptl_crystal_density_method 'not measured'
_exptl_crystal_description irregular
_exptl_crystal_F_000 288
_exptl_crystal_size_max 0.20
_exptl_crystal_size_mid 0.15
_exptl_crystal_size_min 0.15
_refine_diff_density_max 0.246
_refine_diff_density_min -0.206
_refine_ls_extinction_method none
_refine_ls_goodness_of_fit_ref 1.075
_refine_ls_hydrogen_treatment refall
_refine_ls_matrix_type full
_refine_ls_number_parameters 111
_refine_ls_number_reflns 1419
_refine_ls_number_restraints 0
_refine_ls_restrained_S_all 1.075
_refine_ls_R_factor_all 0.0542
_refine_ls_R_factor_gt 0.0429
_refine_ls_shift/su_max 0.000
_refine_ls_shift/su_mean 0.000
_refine_ls_structure_factor_coef Fsqd
_refine_ls_weighting_details 'calc w = 1/[\s^2^(Fo^2^)+(0.042P)^2^+0.3322P] where P = (Fo^2^+2Fc^2^)/3'
_refine_ls_weighting_scheme calc
_refine_ls_wR_factor_gt 0.1009
_refine_ls_wR_factor_ref 0.1056
_reflns_number_gt 1143
_reflns_number_total 1419
_reflns_threshold_expression I>2\s(I)
_cod_data_source_file su6141.cif
_cod_data_source_block I
_cod_original_sg_symbol_H-M 'P 21/c'
_cod_database_code 2204572
_cod_database_fobs_code 2204572

loop_
_symmetry_equiv_pos_as_xyz
'x, y, z'
'-x, y+1/2, -z+1/2'
'-x, -y, -z'
'x, -y-1/2, z-1/2'

loop_
_atom_site_label
_atom_site_fract_x
_atom_site_fract_y
_atom_site_fract_z
_atom_site_U_iso_or_equiv
_atom_site_adp_type
_atom_site_calc_flag
_atom_site_occupancy
_atom_site_type_symbol
B1 0.4294(6) 0.36367(14) 0.54374(16) 0.0191(4) Uani d 1 B
O1 0.2473(4) 0.39225(9) 0.43883(11) 0.0247(3) Uani d 1 O
O2 0.6145(4) 0.42562(8) 0.62073(10) 0.0235(3) Uani d 1 O
O3 -0.0282(4) 0.10746(8) 0.33888(10) 0.0244(3) Uani d 1 O
O4 0.5886(3) 0.22835(8) 0.68075(10) 0.0193(3) Uani d 1 O
C1 0.4186(4) 0.25655(11) 0.57182(14) 0.0164(3) Uani d 1 C
C2 0.2791(5) 0.17848(11) 0.51102(14) 0.0164(3) Uani d 1 C
C3 0.3662(5) 0.09897(12) 0.58586(15) 0.0217(4) Uani d 1 C
C4 0.5540(5) 0.13251(12) 0.68638(15) 0.0220(4) Uani d 1 C
C5 0.0887(5) 0.17870(12) 0.39080(14) 0.0182(4) Uani d 1 C
H1 0.301(7) 0.451(2) 0.421(2) 0.053(8) Uiso d 1 H
H2 0.721(7) 0.4036(18) 0.689(2) 0.044(7) Uiso d 1 H
H4 0.663(5) 0.1050(13) 0.7604(17) 0.021(5) Uiso d 1 H
H3 0.298(6) 0.0356(15) 0.5676(18) 0.029(5) Uiso d 1 H
H5 0.048(5) 0.2415(15) 0.3481(17) 0.027(5) Uiso d 1 H

loop_
_atom_site_aniso_label
_atom_site_aniso_U_11
_atom_site_aniso_U_22
_atom_site_aniso_U_33
_atom_site_aniso_U_12
_atom_site_aniso_U_13
_atom_site_aniso_U_23
B1 0.0215(9) 0.0182(9) 0.0164(9) -0.0010(7) -0.0016(7) 0.0012(7)
O1 0.0366(7) 0.0164(6) 0.0173(6) -0.0052(5) -0.0088(5) 0.0023(5)
O2 0.0348(7) 0.0164(6) 0.0156(6) -0.0041(5) -0.0091(5) 0.0027(5)
O3 0.0331(7) 0.0182(6) 0.0187(6) -0.0038(5) -0.0074(5) -0.0018(5)
O4 0.0257(6) 0.0172(6) 0.0132(5) -0.0019(5) -0.0034(5) 0.0010(4)
C1 0.0169(8) 0.0194(8) 0.0118(7) 0.0009(6) -0.0016(6) 0.0017(6)
C2 0.0168(8) 0.0172(8) 0.0146(7) 0.0011(6) 0.0001(6) 0.0000(6)
C3 0.0274(9) 0.0161(8) 0.0194(8) -0.0027(7) -0.0038(7) 0.0010(6)
C4 0.0274(9) 0.0175(8) 0.0191(8) -0.0006(7) -0.0039(7) 0.0033(7)
C5 0.0193(8) 0.0176(8) 0.0165(8) 0.0004(6) -0.0019(6) -0.0001(6)

loop_
_atom_type_symbol
_atom_type_description
_atom_type_scat_dispersion_real
_atom_type_scat_dispersion_imag
_atom_type_scat_source
C C 0.0033 0.0016 'International Tables Vol C Tables 4.2.6.8 and 6.1.1.4'
H H 0.0000 0.0000 'International Tables Vol C Tables 4.2.6.8 and 6.1.1.4'
B B 0.0013 0.0007 'International Tables Vol C Tables 4.2.6.8 and 6.1.1.4'
O O 0.0106 0.0060 'International Tables Vol C Tables 4.2.6.8 and 6.1.1.4'

loop_
_geom_angle_atom_site_label_1
_geom_angle_atom_site_label_2
_geom_angle_atom_site_label_3
_geom_angle
O1 B1 O2 121.25(16)
O1 B1 C1 116.99(15)
O2 B1 C1 121.75(15)
B1 O1 H1 113.3(17)
B1 O2 H2 117.5(17)
C1 O4 C4 107.49(12)
C2 C1 O4 108.18(14)
C2 C1 B1 134.95(14)
O4 C1 B1 116.85(13)
C1 C2 C3 107.64(14)
C1 C2 C5 124.99(15)
C3 C2 C5 127.34(15)
C4 C3 C2 106.00(15)
C4 C3 H3 127.8(13)
C2 C3 H3 126.2(13)
C3 C4 O4 110.69(14)
C3 C4 H4 134.8(12)
O4 C4 H4 114.5(11)
O3 C5 C2 123.17(15)
O3 C5 H5 118.5(11)
C2 C5 H5 118.3(11)

loop_
_geom_bond_atom_site_label_1
_geom_bond_atom_site_label_2
_geom_bond_distance
B1 O1 1.352(2)
B1 O2 1.359(2)
B1 C1 1.562(3)
O1 H1 0.89(3)
O2 H2 0.88(3)
O3 C5 1.223(2)
O4 C1 1.3731(18)
O4 C4 1.374(2)
C1 C2 1.372(2)
C2 C3 1.429(2)
C2 C5 1.452(2)
C3 C4 1.342(2)
C3 H3 0.95(2)
C4 H4 0.967(19)
C5 H5 1.02(2)

loop_
_geom_hbond_atom_site_label_D
_geom_hbond_atom_site_label_H
_geom_hbond_atom_site_label_A
_geom_hbond_site_symmetry_A
_geom_hbond_distance_DH
_geom_hbond_distance_HA
_geom_hbond_distance_DA
_geom_hbond_angle_DHA
O2 H2 O4 . 0.88(3) 2.54(3) 2.899(2) 105(2)
C5 H5 O1 . 1.02(2) 2.45(2) 3.133(2) 123.0(10)
O1 H1 O2 3_666 0.89(3) 1.86(3) 2.749(2) 177(3)
O2 H2 O3 4_666 0.88(3) 1.84(3) 2.693(2) 164(2)
C3 H3 O3 3_556 0.95(2) 2.56(2) 3.351(2) 140(2)
C5 H5 O4 4_465 1.02(2) 2.40(2) 3.106(2) 125.0(10)

loop_
_geom_torsion_atom_site_label_1
_geom_torsion_atom_site_label_2
_geom_torsion_atom_site_label_3
_geom_torsion_atom_site_label_4
_geom_torsion
C4 O4 C1 C2 0.21(18)
C4 O4 C1 B1 -178.79(15)
O1 B1 C1 C2 4.4(3)
O2 B1 C1 C2 -175.31(19)
O1 B1 C1 O4 -176.94(15)
O2 B1 C1 O4 3.4(2)
O4 C1 C2 C3 0.15(19)
B1 C1 C2 C3 178.89(19)
O4 C1 C2 C5 -178.05(15)
B1 C1 C2 C5 0.7(3)
C1 C2 C3 C4 -0.5(2)
C5 C2 C3 C4 177.68(17)
C2 C3 C4 O4 0.6(2)
C1 O4 C4 C3 -0.5(2)
C1 C2 C5 O3 179.09(17)
C3 C2 C5 O3 1.2(3)

loop_
_cod_related_entry_id
_cod_related_entry_database
_cod_related_entry_code
1 ChemSpider 2969380
